data_7059916
loop_
_publ_author_name
'Grguri\'c, Toni'
'Cetina, Mario'
'Petroselli, Manuel'
'Bacchiocchi, Corrado'
'Dzoli\'c, Zoran'
'Cametti, Massimo'

_publ_section_title
;
 Anion binding with biphenyl-bis-urea derivatives: solution and
 solid-state studies
;
_journal_issue 38
_journal_name_full 'New Journal of Chemistry'
_journal_page_first 16294
_journal_page_last 16301
_journal_paper_doi 10.1039/D0NJ03670F
_journal_volume 44
_journal_year 2020
_chemical_formula_moiety 'C26 H20 N6 O6'
_chemical_formula_sum 'C26 H20 N6 O6'
_chemical_formula_weight 512.48
_space_group_IT_number 15
_space_group_name_Hall '-C 2yc'
_space_group_name_H-M_alt 'C 1 2/c 1'
_symmetry_cell_setting monoclinic
_symmetry_Int_Tables_number 15
_symmetry_space_group_name_Hall '-C 2yc'
_symmetry_space_group_name_H-M 'C 1 2/c 1'
_atom_sites_solution_hydrogens geom
_atom_sites_solution_primary dual
_atom_sites_solution_secondary difmap
_audit_creation_date 2020-04-18T18:07:44-00:00
_audit_creation_method 'WinGX routine CIF_UPDATE'
_audit_update_record
;
2020-07-09 deposited with the CCDC.	2020-08-18 downloaded from the CCDC.
;
_cell_angle_alpha 90
_cell_angle_beta 91.9897(17)
_cell_angle_gamma 90
_cell_formula_units_Z 12
_cell_length_a 25.2125(6)
_cell_length_b 8.18205(12)
_cell_length_c 47.2764(7)
_cell_measurement_reflns_used 6865
_cell_measurement_temperature 295(1)
_cell_measurement_theta_max 75.7320
_cell_measurement_theta_min 3.7270
_cell_volume 9746.8(3)
_computing_cell_refinement 'CrysAlisPro 1.171.39.46 (Rigaku OD, 2018)'
_computing_data_collection 'CrysAlisPro 1.171.39.46 (Rigaku OD, 2018)'
_computing_data_reduction 'CrysAlisPro 1.171.39.46 (Rigaku OD, 2018)'
_computing_molecular_graphics 'Mercury (Macrae et al., 2006)'
_computing_publication_material 'OLEX2 (Dolomanov et al., 2009) & WinGX (Farrugia, 2012)'
_computing_structure_refinement 'SHELXL-2018/3 (Sheldrick, 2015)'
_computing_structure_solution 'SHELXT (Sheldrick, 2015)'
_diffrn_ambient_temperature 295(1)
_diffrn_detector_area_resol_mean 10.4323
_diffrn_measured_fraction_theta_full 0.969
_diffrn_measured_fraction_theta_max 0.968
_diffrn_measurement_device_type 'Xcalibur, Ruby, Nova'
_diffrn_measurement_method '\w scans'
_diffrn_radiation_monochromator mirror
_diffrn_radiation_probe x-ray
_diffrn_radiation_type CuK\a
_diffrn_radiation_wavelength 1.54184
_diffrn_reflns_av_R_equivalents 0.0166
_diffrn_reflns_av_unetI/netI 0.0212
_diffrn_reflns_Laue_measured_fraction_full 0.969
_diffrn_reflns_Laue_measured_fraction_max 0.968
_diffrn_reflns_limit_h_max 30
_diffrn_reflns_limit_h_min -24
_diffrn_reflns_limit_k_max 7
_diffrn_reflns_limit_k_min -9
_diffrn_reflns_limit_l_max 56
_diffrn_reflns_limit_l_min -50
_diffrn_reflns_number 17506
_diffrn_reflns_point_group_measured_fraction_full 0.969
_diffrn_reflns_point_group_measured_fraction_max 0.968
_diffrn_reflns_theta_full 67.684
_diffrn_reflns_theta_max 67.991
_diffrn_reflns_theta_min 3.508
_diffrn_source 'micro-focus sealed X-ray tube'
_exptl_absorpt_coefficient_mu 0.642
_exptl_absorpt_correction_T_max 1.00000
_exptl_absorpt_correction_T_min 0.90179
_exptl_absorpt_correction_type multi-scan
_exptl_absorpt_process_details
;
        CrysAlisPro 1.171.39.46 (Rigaku Oxford Diffraction, 2018)
        Empirical absorption correction using spherical harmonics,
 implemented in SCALE3 ABSPACK scaling algorithm.
;
_exptl_crystal_colour yellow
_exptl_crystal_density_diffrn 1.048
_exptl_crystal_description irregular
_exptl_crystal_F_000 3192
_exptl_crystal_recrystallization_method 'Re-crystallisation from solvent: dimethyl sulfoxide'
_exptl_crystal_size_max 0.416
_exptl_crystal_size_mid 0.216
_exptl_crystal_size_min 0.199
_refine_diff_density_max 0.356
_refine_diff_density_min -0.275
_refine_diff_density_rms 0.043
_refine_ls_extinction_method none
_refine_ls_goodness_of_fit_ref 1.064
_refine_ls_hydrogen_treatment constr
_refine_ls_matrix_type full
_refine_ls_number_parameters 514
_refine_ls_number_reflns 8582
_refine_ls_number_restraints 0
_refine_ls_restrained_S_all 1.064
_refine_ls_R_factor_all 0.0923
_refine_ls_R_factor_gt 0.0839
_refine_ls_shift/su_max 0.001
_refine_ls_shift/su_mean 0
_refine_ls_structure_factor_coef Fsqd
_refine_ls_weighting_details 'w=1/[\s^2^(Fo^2^)+(0.0844P)^2^+19.3521P] where P=(Fo^2^+2Fc^2^)/3'
_refine_ls_weighting_scheme calc
_refine_ls_wR_factor_gt 0.2263
_refine_ls_wR_factor_ref 0.2327
_reflns_Friedel_coverage 0
_reflns_number_gt 7302
_reflns_number_total 8582
_reflns_threshold_expression 'I > 2\s(I)'
_cod_data_source_file d0nj03670f2.cif
_cod_data_source_block 2
_cod_depositor_comments 'Adding full bibliography for 7059910--7059921.cif.'
_cod_original_sg_symbol_H-M 'C 2/c'
_cod_database_code 7059916
_shelx_shelxl_version_number 2018/3
_platon_squeeze_void_probe_radius 1.20

loop_
_symmetry_equiv_pos_as_xyz
'x, y, z'
'-x, y, -z+1/2'
'x+1/2, y+1/2, z'
'-x+1/2, y+1/2, -z+1/2'
'-x, -y, -z'
'x, -y, z-1/2'
'-x+1/2, -y+1/2, -z'
'x+1/2, -y+1/2, z-1/2'

loop_
_atom_site_label
_atom_site_type_symbol
_atom_site_fract_x
_atom_site_fract_y
_atom_site_fract_z
_atom_site_U_iso_or_equiv
_atom_site_adp_type
_atom_site_occupancy
_atom_site_site_symmetry_order
_atom_site_calc_flag
_atom_site_refinement_flags_posn
_atom_site_refinement_flags_adp
_atom_site_refinement_flags_occupancy
_atom_site_disorder_assembly
_atom_site_disorder_group
O1A O 0.52794(12) 0.7911(3) 0.53482(5) 0.0878(8) Uani 1 1 d . . . . .
O2A O 0.63994(11) 0.6782(3) 0.78164(6) 0.0872(8) Uani 1 1 d . . . . .
O3A O 0.4855(2) 0.8505(5) 0.38981(9) 0.1559(18) Uani 1 1 d . . . . .
O4A O 0.5394(2) 0.6667(7) 0.37748(9) 0.171(2) Uani 1 1 d . . . . .
O5A O 0.6372(2) 0.8366(6) 0.93818(8) 0.1515(16) Uani 1 1 d . . . . .
O6A O 0.68773(18) 0.6450(5) 0.92693(8) 0.1363(14) Uani 1 1 d . . . . .
N1A N 0.56296(11) 0.5844(4) 0.50856(6) 0.0707(7) Uani 1 1 d . . . . .
H1A H 0.580342 0.494325 0.510284 0.085 Uiso 1 1 calc R U . . .
N2A N 0.56877(12) 0.5724(4) 0.55637(6) 0.0720(7) Uani 1 1 d . . . . .
H2A H 0.581821 0.477929 0.552694 0.086 Uiso 1 1 calc R U . . .
N3A N 0.59404(11) 0.8847(3) 0.75937(6) 0.0710(7) Uani 1 1 d . . . . .
H3A H 0.58151 0.980807 0.762259 0.085 Uiso 1 1 calc R U . . .
N4A N 0.60616(11) 0.8913(3) 0.80691(6) 0.0687(7) Uani 1 1 d . . . . .
H4A H 0.589549 0.982508 0.804753 0.082 Uiso 1 1 calc R U . . .
N5A N 0.5175(2) 0.7451(6) 0.39553(9) 0.1127(14) Uani 1 1 d . . . . .
N6A N 0.65805(18) 0.7540(5) 0.92048(9) 0.0994(11) Uani 1 1 d . . . . .
C1A C 0.55067(12) 0.6337(4) 0.48092(7) 0.0654(8) Uani 1 1 d . . . . .
C2A C 0.52066(16) 0.7702(5) 0.47365(9) 0.0811(10) Uani 1 1 d . . . . .
H2AA H 0.50791 0.837315 0.48776 0.097 Uiso 1 1 calc R U . . .
C3A C 0.50965(18) 0.8067(5) 0.44573(9) 0.0880(11) Uani 1 1 d . . . . .
H3AA H 0.488977 0.897241 0.44087 0.106 Uiso 1 1 calc R U . . .
C4A C 0.52943(17) 0.7084(5) 0.42502(9) 0.0836(11) Uani 1 1 d . . . . .
C5A C 0.55951(16) 0.5733(6) 0.43172(8) 0.0872(11) Uani 1 1 d . . . . .
H5A H 0.57269 0.507906 0.417491 0.105 Uiso 1 1 calc R U . . .
C6A C 0.56993(15) 0.5358(5) 0.45965(8) 0.0778(10) Uani 1 1 d . . . . .
H6A H 0.590078 0.443891 0.464346 0.093 Uiso 1 1 calc R U . . .
C7A C 0.55099(13) 0.6608(4) 0.53354(7) 0.0666(8) Uani 1 1 d . . . . .
C8A C 0.56858(13) 0.6152(4) 0.58501(7) 0.0657(8) Uani 1 1 d . . . . .
C9A C 0.59988(15) 0.5248(4) 0.60364(7) 0.0764(10) Uani 1 1 d . . . . .
H9A H 0.619498 0.43817 0.596748 0.092 Uiso 1 1 calc R U . . .
C10A C 0.60299(15) 0.5589(4) 0.63208(7) 0.0735(9) Uani 1 1 d . . . . .
H10A H 0.624617 0.495168 0.64399 0.088 Uiso 1 1 calc R U . . .
C11A C 0.57418(12) 0.6879(4) 0.64347(7) 0.0594(7) Uani 1 1 d . . . . .
C12A C 0.54188(15) 0.7743(5) 0.62453(8) 0.0783(10) Uani 1 1 d . . . . .
H12A H 0.521332 0.858809 0.631423 0.094 Uiso 1 1 calc R U . . .
C13A C 0.53869(16) 0.7410(5) 0.59590(8) 0.0826(11) Uani 1 1 d . . . . .
H13A H 0.516546 0.802861 0.583953 0.099 Uiso 1 1 calc R U . . .
C14A C 0.57880(11) 0.7310(4) 0.67381(7) 0.0577(7) Uani 1 1 d . . . . .
C15A C 0.62093(14) 0.6773(5) 0.69152(8) 0.0734(9) Uani 1 1 d . . . . .
H15A H 0.646172 0.608466 0.683979 0.088 Uiso 1 1 calc R U . . .
C16A C 0.62673(14) 0.7212(5) 0.71944(8) 0.0763(10) Uani 1 1 d . . . . .
H16A H 0.655098 0.680868 0.730435 0.092 Uiso 1 1 calc R U . . .
C17A C 0.59006(12) 0.8266(4) 0.73139(7) 0.0617(7) Uani 1 1 d . . . . .
C18A C 0.54842(14) 0.8801(5) 0.71433(8) 0.0755(10) Uani 1 1 d . . . . .
H18A H 0.523421 0.949761 0.721859 0.091 Uiso 1 1 calc R U . . .
C19A C 0.54257(14) 0.8334(5) 0.68636(7) 0.0722(9) Uani 1 1 d . . . . .
H19A H 0.513566 0.871676 0.67562 0.087 Uiso 1 1 calc R U . . .
C20A C 0.61539(13) 0.8063(4) 0.78230(8) 0.0664(8) Uani 1 1 d . . . . .
C21A C 0.62010(12) 0.8493(4) 0.83471(7) 0.0629(8) Uani 1 1 d . . . . .
C22A C 0.64895(15) 0.7100(4) 0.84252(8) 0.0773(10) Uani 1 1 d . . . . .
H22A H 0.660431 0.638597 0.828706 0.093 Uiso 1 1 calc R U . . .
C23A C 0.66041(16) 0.6783(5) 0.87064(9) 0.0816(10) Uani 1 1 d . . . . .
H23A H 0.679163 0.584601 0.875887 0.098 Uiso 1 1 calc R U . . .
C24A C 0.64414(15) 0.7850(5) 0.89085(8) 0.0745(9) Uani 1 1 d . . . . .
C25A C 0.61583(16) 0.9231(5) 0.88376(8) 0.0830(10) Uani 1 1 d . . . . .
H25A H 0.604778 0.994012 0.897764 0.1 Uiso 1 1 calc R U . . .
C26A C 0.60403(15) 0.9555(5) 0.85580(8) 0.0770(9) Uani 1 1 d . . . . .
H26A H 0.585077 1.049327 0.850853 0.092 Uiso 1 1 calc R U . . .
O1B O 0.70351(12) 1.2800(3) 0.87566(5) 0.0852(8) Uani 1 1 d . . . . .
O2B O 0.65682(15) 1.3064(5) 0.73124(7) 0.1181(11) Uani 1 1 d . . . . .
O3B O 0.70434(17) 1.1019(5) 0.72006(7) 0.1322(14) Uani 1 1 d . . . . .
N1B N 0.73999(11) 1.0683(3) 0.85131(5) 0.0653(7) Uani 1 1 d . . . . .
H1B H 0.75815 0.980059 0.8537 0.078 Uiso 1 1 calc R U . . .
N2B N 0.74769(11) 1.0741(3) 0.89930(5) 0.0691(7) Uani 1 1 d . . . . .
H2B H 0.762058 0.980112 0.896789 0.083 Uiso 1 1 calc R U . . .
N3B N 0.68580(15) 1.1928(5) 0.73744(7) 0.0882(9) Uani 1 1 d . . . . .
C1B C 0.72601(12) 1.1086(4) 0.82352(7) 0.0598(7) Uani 1 1 d . . . . .
C2B C 0.73894(13) 0.9965(4) 0.80269(7) 0.0694(8) Uani 1 1 d . . . . .
H2BA H 0.756319 0.900232 0.807891 0.083 Uiso 1 1 calc R U . . .
C3B C 0.72657(14) 1.0251(5) 0.77476(7) 0.0747(9) Uani 1 1 d . . . . .
H3B H 0.735747 0.949712 0.761042 0.09 Uiso 1 1 calc R U . . .
C4B C 0.70065(13) 1.1654(5) 0.76724(7) 0.0684(8) Uani 1 1 d . . . . .
C5B C 0.68716(16) 1.2797(5) 0.78692(8) 0.0787(10) Uani 1 1 d . . . . .
H5B H 0.669576 1.374967 0.781347 0.094 Uiso 1 1 calc R U . . .
C6B C 0.69999(16) 1.2517(4) 0.81503(8) 0.0778(10) Uani 1 1 d . . . . .
H6B H 0.691203 1.328983 0.828509 0.093 Uiso 1 1 calc R U . . .
C7B C 0.72825(14) 1.1525(4) 0.87545(7) 0.0645(8) Uani 1 1 d . . . . .
C8B C 0.74670(13) 1.1302(4) 0.92726(7) 0.0606(7) Uani 1 1 d . . . . .
C9B C 0.78248(16) 1.0640(5) 0.94670(7) 0.0831(11) Uani 1 1 d . . . . .
H9B H 0.806452 0.985898 0.94073 0.1 Uiso 1 1 calc R U . . .
C10B C 0.78379(16) 1.1097(5) 0.97456(8) 0.0843(11) Uani 1 1 d . . . . .
H10B H 0.808658 1.061685 0.986955 0.101 Uiso 1 1 calc R U . . .
C11B C 0.74920(12) 1.2253(4) 0.98491(6) 0.0567(7) Uani 1 1 d . . . . .
C12B C 0.71328(15) 1.2891(5) 0.96516(7) 0.0784(10) Uani 1 1 d . . . . .
H12B H 0.689098 1.366433 0.971158 0.094 Uiso 1 1 calc R U . . .
C13B C 0.71130(16) 1.2444(5) 0.93703(8) 0.0834(11) Uani 1 1 d . . . . .
H13B H 0.686171 1.291033 0.924627 0.1 Uiso 1 1 calc R U . . .

loop_
_atom_site_aniso_label
_atom_site_aniso_U_11
_atom_site_aniso_U_22
_atom_site_aniso_U_33
_atom_site_aniso_U_23
_atom_site_aniso_U_13
_atom_site_aniso_U_12
O1A 0.119(2) 0.0664(16) 0.0787(16) 0.0016(13) 0.0083(15) 0.0269(15)
O2A 0.111(2) 0.0620(15) 0.0888(17) -0.0075(13) 0.0006(15) 0.0278(14)
O3A 0.240(5) 0.097(3) 0.127(3) 0.028(2) -0.056(3) 0.013(3)
O4A 0.227(5) 0.205(5) 0.083(2) 0.022(3) 0.016(3) 0.036(4)
O5A 0.222(5) 0.155(4) 0.079(2) 0.001(2) 0.012(3) 0.035(3)
O6A 0.190(4) 0.115(3) 0.102(2) 0.019(2) -0.029(2) 0.029(3)
N1A 0.0738(17) 0.0630(16) 0.0748(17) -0.0069(14) -0.0032(14) 0.0118(14)
N2A 0.0820(18) 0.0589(16) 0.0749(18) -0.0065(14) 0.0006(14) 0.0128(14)
N3A 0.0786(18) 0.0583(16) 0.0758(18) -0.0093(14) -0.0024(14) 0.0173(14)
N4A 0.0697(16) 0.0601(16) 0.0761(17) -0.0071(14) -0.0004(13) 0.0112(13)
N5A 0.155(4) 0.098(3) 0.083(3) 0.016(2) -0.013(3) -0.022(3)
N6A 0.127(3) 0.083(2) 0.088(2) 0.007(2) 0.002(2) -0.008(2)
C1A 0.0568(17) 0.0633(19) 0.076(2) -0.0022(16) -0.0013(15) -0.0049(15)
C2A 0.088(3) 0.071(2) 0.083(2) -0.0019(19) -0.006(2) 0.006(2)
C3A 0.104(3) 0.067(2) 0.091(3) 0.010(2) -0.012(2) 0.002(2)
C4A 0.097(3) 0.075(2) 0.079(2) 0.010(2) 0.001(2) -0.019(2)
C5A 0.089(3) 0.096(3) 0.076(2) -0.001(2) 0.004(2) 0.001(2)
C6A 0.074(2) 0.081(2) 0.078(2) -0.0036(19) 0.0011(17) 0.0104(19)
C7A 0.0665(19) 0.063(2) 0.070(2) -0.0015(16) -0.0001(15) -0.0014(16)
C8A 0.0701(19) 0.0544(17) 0.073(2) 0.0005(15) 0.0041(15) 0.0049(15)
C9A 0.090(2) 0.066(2) 0.075(2) 0.0030(17) 0.0126(18) 0.0261(19)
C10A 0.083(2) 0.067(2) 0.070(2) 0.0073(17) 0.0071(17) 0.0236(18)
C11A 0.0607(17) 0.0469(16) 0.0712(19) 0.0041(14) 0.0084(14) 0.0034(14)
C12A 0.085(2) 0.070(2) 0.080(2) -0.0079(18) -0.0014(19) 0.0304(19)
C13A 0.093(3) 0.077(2) 0.077(2) -0.0049(19) -0.0068(19) 0.030(2)
C14A 0.0556(16) 0.0469(15) 0.0709(19) 0.0040(14) 0.0068(14) -0.0003(13)
C15A 0.069(2) 0.072(2) 0.079(2) -0.0130(18) 0.0018(17) 0.0201(18)
C16A 0.070(2) 0.073(2) 0.085(2) -0.0108(19) -0.0074(17) 0.0260(18)
C17A 0.0615(18) 0.0532(17) 0.0707(19) -0.0064(15) 0.0060(14) 0.0039(14)
C18A 0.072(2) 0.080(2) 0.075(2) -0.0013(18) 0.0109(17) 0.0221(19)
C19A 0.0669(19) 0.081(2) 0.069(2) 0.0061(18) 0.0046(15) 0.0222(18)
C20A 0.0659(19) 0.0542(18) 0.079(2) -0.0095(16) 0.0042(16) 0.0018(15)
C21A 0.0576(17) 0.0569(18) 0.074(2) -0.0074(15) 0.0024(14) -0.0068(14)
C22A 0.086(2) 0.063(2) 0.082(2) -0.0070(18) -0.0037(19) 0.0114(18)
C23A 0.085(2) 0.061(2) 0.098(3) 0.001(2) -0.002(2) 0.0030(19)
C24A 0.079(2) 0.073(2) 0.071(2) 0.0045(18) -0.0022(17) -0.0107(19)
C25A 0.089(3) 0.079(2) 0.082(2) -0.008(2) 0.014(2) 0.004(2)
C26A 0.080(2) 0.071(2) 0.081(2) -0.0039(18) 0.0083(18) 0.0134(19)
O1B 0.120(2) 0.0634(15) 0.0715(15) -0.0060(12) -0.0038(14) 0.0284(15)
O2B 0.141(3) 0.121(3) 0.090(2) 0.0180(19) -0.027(2) 0.016(2)
O3B 0.175(4) 0.150(3) 0.0703(18) -0.008(2) -0.003(2) 0.030(3)
N1B 0.0740(17) 0.0585(15) 0.0631(15) -0.0062(12) -0.0031(12) 0.0124(13)
N2B 0.0859(18) 0.0582(16) 0.0629(15) -0.0054(13) -0.0021(13) 0.0184(14)
N3B 0.101(2) 0.094(3) 0.0689(19) 0.0069(19) -0.0033(18) -0.013(2)
C1B 0.0570(16) 0.0589(18) 0.0633(18) -0.0024(14) -0.0001(13) -0.0034(14)
C2B 0.074(2) 0.068(2) 0.0661(19) -0.0045(16) 0.0007(16) 0.0065(17)
C3B 0.078(2) 0.082(2) 0.0648(19) -0.0091(18) 0.0045(16) 0.0026(19)
C4B 0.0653(19) 0.071(2) 0.0681(19) 0.0049(17) -0.0016(15) -0.0099(17)
C5B 0.091(3) 0.063(2) 0.082(2) 0.0041(18) -0.0081(19) 0.0067(19)
C6B 0.100(3) 0.061(2) 0.072(2) -0.0053(17) -0.0028(19) 0.0113(19)
C7B 0.072(2) 0.0551(18) 0.0658(19) -0.0073(15) -0.0005(15) 0.0028(16)
C8B 0.0689(18) 0.0491(16) 0.0640(18) -0.0007(14) 0.0041(14) 0.0083(14)
C9B 0.096(3) 0.087(3) 0.067(2) -0.0019(19) 0.0064(18) 0.043(2)
C10B 0.094(3) 0.093(3) 0.066(2) 0.0051(19) 0.0053(18) 0.044(2)
C11B 0.0604(17) 0.0480(15) 0.0621(17) 0.0040(13) 0.0077(13) 0.0060(13)
C12B 0.079(2) 0.088(3) 0.068(2) -0.0100(18) -0.0023(17) 0.037(2)
C13B 0.087(2) 0.090(3) 0.072(2) -0.0139(19) -0.0116(18) 0.036(2)

loop_
_atom_type_symbol
_atom_type_description
_atom_type_scat_dispersion_real
_atom_type_scat_dispersion_imag
_atom_type_scat_source
C C 0.0181 0.0091 'International Tables Vol C Tables 4.2.6.8 and 6.1.1.4'
H H 0 0 'International Tables Vol C Tables 4.2.6.8 and 6.1.1.4'
N N 0.0311 0.018 'International Tables Vol C Tables 4.2.6.8 and 6.1.1.4'
O O 0.0492 0.0322 'International Tables Vol C Tables 4.2.6.8 and 6.1.1.4'

loop_
_geom_angle_atom_site_label_1
_geom_angle_atom_site_label_2
_geom_angle_atom_site_label_3
_geom_angle
_geom_angle_site_symmetry_1
_geom_angle_site_symmetry_3
_geom_angle_publ_flag
C7A N1A C1A 128.6(3) . . ?
C7A N1A H1A 115.7 . . ?
C1A N1A H1A 115.7 . . ?
C7A N2A C8A 128.4(3) . . ?
C7A N2A H2A 115.8 . . ?
C8A N2A H2A 115.8 . . ?
C20A N3A C17A 127.3(3) . . ?
C20A N3A H3A 116.4 . . ?
C17A N3A H3A 116.4 . . ?
C20A N4A C21A 128.8(3) . . ?
C20A N4A H4A 115.6 . . ?
C21A N4A H4A 115.6 . . ?
O3A N5A O4A 122.5(5) . . ?
O3A N5A C4A 118.6(5) . . ?
O4A N5A C4A 118.9(5) . . ?
O6A N6A O5A 121.5(5) . . ?
O6A N6A C24A 120.2(4) . . ?
O5A N6A C24A 118.2(4) . . ?
C2A C1A C6A 119.2(3) . . ?
C2A C1A N1A 124.6(3) . . ?
C6A C1A N1A 116.2(3) . . ?
C3A C2A C1A 120.3(4) . . ?
C3A C2A H2AA 119.8 . . ?
C1A C2A H2AA 119.8 . . ?
C2A C3A C4A 119.4(4) . . ?
C2A C3A H3AA 120.3 . . ?
C4A C3A H3AA 120.3 . . ?
C5A C4A C3A 121.2(4) . . ?
C5A C4A N5A 118.9(4) . . ?
C3A C4A N5A 119.8(4) . . ?
C4A C5A C6A 119.2(4) . . ?
C4A C5A H5A 120.4 . . ?
C6A C5A H5A 120.4 . . ?
C5A C6A C1A 120.6(4) . . ?
C5A C6A H6A 119.7 . . ?
C1A C6A H6A 119.7 . . ?
O1A C7A N2A 124.8(3) . . ?
O1A C7A N1A 124.0(3) . . ?
N2A C7A N1A 111.2(3) . . ?
C9A C8A C13A 117.9(3) . . ?
C9A C8A N2A 117.6(3) . . ?
C13A C8A N2A 124.5(3) . . ?
C10A C9A C8A 122.0(3) . . ?
C10A C9A H9A 119 . . ?
C8A C9A H9A 119 . . ?
C9A C10A C11A 121.1(3) . . ?
C9A C10A H10A 119.4 . . ?
C11A C10A H10A 119.4 . . ?
C12A C11A C10A 116.0(3) . . ?
C12A C11A C14A 122.1(3) . . ?
C10A C11A C14A 121.9(3) . . ?
C13A C12A C11A 123.2(3) . . ?
C13A C12A H12A 118.4 . . ?
C11A C12A H12A 118.4 . . ?
C12A C13A C8A 119.8(3) . . ?
C12A C13A H13A 120.1 . . ?
C8A C13A H13A 120.1 . . ?
C19A C14A C15A 115.5(3) . . ?
C19A C14A C11A 121.9(3) . . ?
C15A C14A C11A 122.5(3) . . ?
C16A C15A C14A 123.1(3) . . ?
C16A C15A H15A 118.4 . . ?
C14A C15A H15A 118.4 . . ?
C15A C16A C17A 120.1(3) . . ?
C15A C16A H16A 120 . . ?
C17A C16A H16A 120 . . ?
C18A C17A C16A 117.5(3) . . ?
C18A C17A N3A 118.2(3) . . ?
C16A C17A N3A 124.2(3) . . ?
C17A C18A C19A 121.9(3) . . ?
C17A C18A H18A 119 . . ?
C19A C18A H18A 119 . . ?
C18A C19A C14A 121.8(3) . . ?
C18A C19A H19A 119.1 . . ?
C14A C19A H19A 119.1 . . ?
O2A C20A N3A 125.1(3) . . ?
O2A C20A N4A 123.7(3) . . ?
N3A C20A N4A 111.2(3) . . ?
N4A C21A C26A 116.9(3) . . ?
N4A C21A C22A 124.3(3) . . ?
C26A C21A C22A 118.8(3) . . ?
C23A C22A C21A 120.0(4) . . ?
C23A C22A H22A 120 . . ?
C21A C22A H22A 120 . . ?
C24A C23A C22A 119.8(4) . . ?
C24A C23A H23A 120.1 . . ?
C22A C23A H23A 120.1 . . ?
C23A C24A C25A 121.4(4) . . ?
C23A C24A N6A 119.6(4) . . ?
C25A C24A N6A 119.0(4) . . ?
C26A C25A C24A 119.2(4) . . ?
C26A C25A H25A 120.4 . . ?
C24A C25A H25A 120.4 . . ?
C25A C26A C21A 120.7(4) . . ?
C25A C26A H26A 119.6 . . ?
C21A C26A H26A 119.6 . . ?
C7B N1B C1B 127.7(3) . . ?
C7B N1B H1B 116.1 . . ?
C1B N1B H1B 116.1 . . ?
C7B N2B C8B 127.2(3) . . ?
C7B N2B H2B 116.4 . . ?
C8B N2B H2B 116.4 . . ?
O2B N3B O3B 123.3(4) . . ?
O2B N3B C4B 118.9(4) . . ?
O3B N3B C4B 117.8(4) . . ?
N1B C1B C2B 117.0(3) . . ?
N1B C1B C6B 125.0(3) . . ?
C2B C1B C6B 118.0(3) . . ?
C3B C2B C1B 121.3(3) . . ?
C3B C2B H2BA 119.4 . . ?
C1B C2B H2BA 119.4 . . ?
C4B C3B C2B 119.2(3) . . ?
C4B C3B H3B 120.4 . . ?
C2B C3B H3B 120.4 . . ?
C3B C4B C5B 121.8(3) . . ?
C3B C4B N3B 119.0(4) . . ?
C5B C4B N3B 119.2(4) . . ?
C4B C5B C6B 119.1(3) . . ?
C4B C5B H5B 120.5 . . ?
C6B C5B H5B 120.5 . . ?
C5B C6B C1B 120.7(3) . . ?
C5B C6B H6B 119.7 . . ?
C1B C6B H6B 119.7 . . ?
O1B C7B N2B 124.3(3) . . ?
O1B C7B N1B 124.2(3) . . ?
N2B C7B N1B 111.5(3) . . ?
C9B C8B C13B 117.3(3) . . ?
C9B C8B N2B 118.0(3) . . ?
C13B C8B N2B 124.7(3) . . ?
C10B C9B C8B 121.9(3) . . ?
C10B C9B H9B 119 . . ?
C8B C9B H9B 119 . . ?
C9B C10B C11B 122.1(3) . . ?
C9B C10B H10B 119 . . ?
C11B C10B H10B 119 . . ?
C12B C11B C10B 115.1(3) . . ?
C12B C11B C11B 122.9(3) . 7_677 ?
C10B C11B C11B 121.9(4) . 7_677 ?
C13B C12B C11B 123.6(3) . . ?
C13B C12B H12B 118.2 . . ?
C11B C12B H12B 118.2 . . ?
C12B C13B C8B 119.9(3) . . ?
C12B C13B H13B 120 . . ?
C8B C13B H13B 120 . . ?

loop_
_geom_bond_atom_site_label_1
_geom_bond_atom_site_label_2
_geom_bond_distance
_geom_bond_site_symmetry_2
_geom_bond_publ_flag
O1A C7A 1.217(4) . ?
O2A C20A 1.218(4) . ?
O3A N5A 1.207(6) . ?
O4A N5A 1.215(6) . ?
O5A N6A 1.210(5) . ?
O6A N6A 1.197(5) . ?
N1A C7A 1.379(4) . ?
N1A C1A 1.392(4) . ?
N1A H1A 0.86 . ?
N2A C7A 1.362(4) . ?
N2A C8A 1.399(4) . ?
N2A H2A 0.86 . ?
N3A C20A 1.355(4) . ?
N3A C17A 1.406(4) . ?
N3A H3A 0.86 . ?
N4A C20A 1.382(4) . ?
N4A C21A 1.392(4) . ?
N4A H4A 0.86 . ?
N5A C4A 1.447(5) . ?
N6A C24A 1.454(5) . ?
C1A C2A 1.385(5) . ?
C1A C6A 1.387(5) . ?
C2A C3A 1.372(5) . ?
C2A H2AA 0.93 . ?
C3A C4A 1.374(6) . ?
C3A H3AA 0.93 . ?
C4A C5A 1.371(6) . ?
C5A C6A 1.372(5) . ?
C5A H5A 0.93 . ?
C6A H6A 0.93 . ?
C8A C9A 1.377(5) . ?
C8A C13A 1.386(5) . ?
C9A C10A 1.373(5) . ?
C9A H9A 0.93 . ?
C10A C11A 1.399(4) . ?
C10A H10A 0.93 . ?
C11A C12A 1.383(5) . ?
C11A C14A 1.478(4) . ?
C12A C13A 1.380(5) . ?
C12A H12A 0.93 . ?
C13A H13A 0.93 . ?
C14A C19A 1.388(4) . ?
C14A C15A 1.400(4) . ?
C15A C16A 1.371(5) . ?
C15A H15A 0.93 . ?
C16A C17A 1.398(4) . ?
C16A H16A 0.93 . ?
C17A C18A 1.373(5) . ?
C18A C19A 1.379(5) . ?
C18A H18A 0.93 . ?
C19A H19A 0.93 . ?
C21A C26A 1.393(5) . ?
C21A C22A 1.395(5) . ?
C22A C23A 1.375(5) . ?
C22A H22A 0.93 . ?
C23A C24A 1.368(5) . ?
C23A H23A 0.93 . ?
C24A C25A 1.373(5) . ?
C25A C26A 1.371(5) . ?
C25A H25A 0.93 . ?
C26A H26A 0.93 . ?
O1B C7B 1.216(4) . ?
O2B N3B 1.212(5) . ?
O3B N3B 1.214(5) . ?
N1B C7B 1.374(4) . ?
N1B C1B 1.388(4) . ?
N1B H1B 0.86 . ?
N2B C7B 1.372(4) . ?
N2B C8B 1.400(4) . ?
N2B H2B 0.86 . ?
N3B C4B 1.462(5) . ?
C1B C2B 1.393(4) . ?
C1B C6B 1.394(5) . ?
C2B C3B 1.367(5) . ?
C2B H2BA 0.93 . ?
C3B C4B 1.362(5) . ?
C3B H3B 0.93 . ?
C4B C5B 1.371(5) . ?
C5B C6B 1.376(5) . ?
C5B H5B 0.93 . ?
C6B H6B 0.93 . ?
C8B C9B 1.376(5) . ?
C8B C13B 1.383(5) . ?
C9B C10B 1.369(5) . ?
C9B H9B 0.93 . ?
C10B C11B 1.387(4) . ?
C10B H10B 0.93 . ?
C11B C12B 1.380(5) . ?
C11B C11B 1.482(6) 7_677 ?
C12B C13B 1.379(5) . ?
C12B H12B 0.93 . ?
C13B H13B 0.93 . ?

loop_
_geom_torsion_atom_site_label_1
_geom_torsion_atom_site_label_2
_geom_torsion_atom_site_label_3
_geom_torsion_atom_site_label_4
_geom_torsion
_geom_torsion_site_symmetry_1
_geom_torsion_site_symmetry_2
_geom_torsion_site_symmetry_3
_geom_torsion_site_symmetry_4
_geom_torsion_publ_flag
C7A N1A C1A C2A -3.5(6) . . . . ?
C7A N1A C1A C6A 177.2(3) . . . . ?
C6A C1A C2A C3A 0.8(6) . . . . ?
N1A C1A C2A C3A -178.5(4) . . . . ?
C1A C2A C3A C4A -1.1(6) . . . . ?
C2A C3A C4A C5A 0.7(7) . . . . ?
C2A C3A C4A N5A 179.3(4) . . . . ?
O3A N5A C4A C5A 170.3(5) . . . . ?
O4A N5A C4A C5A -8.4(7) . . . . ?
O3A N5A C4A C3A -8.3(7) . . . . ?
O4A N5A C4A C3A 173.0(5) . . . . ?
C3A C4A C5A C6A 0.1(6) . . . . ?
N5A C4A C5A C6A -178.5(4) . . . . ?
C4A C5A C6A C1A -0.5(6) . . . . ?
C2A C1A C6A C5A 0.1(6) . . . . ?
N1A C1A C6A C5A 179.4(3) . . . . ?
C8A N2A C7A O1A -5.6(6) . . . . ?
C8A N2A C7A N1A 173.8(3) . . . . ?
C1A N1A C7A O1A -2.1(6) . . . . ?
C1A N1A C7A N2A 178.5(3) . . . . ?
C7A N2A C8A C9A -164.6(4) . . . . ?
C7A N2A C8A C13A 16.0(6) . . . . ?
C13A C8A C9A C10A -1.6(6) . . . . ?
N2A C8A C9A C10A 179.0(4) . . . . ?
C8A C9A C10A C11A 0.1(6) . . . . ?
C9A C10A C11A C12A 1.6(5) . . . . ?
C9A C10A C11A C14A -177.3(3) . . . . ?
C10A C11A C12A C13A -1.9(6) . . . . ?
C14A C11A C12A C13A 177.0(4) . . . . ?
C11A C12A C13A C8A 0.4(7) . . . . ?
C9A C8A C13A C12A 1.4(6) . . . . ?
N2A C8A C13A C12A -179.3(4) . . . . ?
C12A C11A C14A C19A 15.4(5) . . . . ?
C10A C11A C14A C19A -165.8(3) . . . . ?
C12A C11A C14A C15A -161.9(4) . . . . ?
C10A C11A C14A C15A 16.9(5) . . . . ?
C19A C14A C15A C16A 0.1(6) . . . . ?
C11A C14A C15A C16A 177.5(3) . . . . ?
C14A C15A C16A C17A -1.1(6) . . . . ?
C15A C16A C17A C18A 1.2(6) . . . . ?
C15A C16A C17A N3A -176.8(4) . . . . ?
C20A N3A C17A C18A 150.3(4) . . . . ?
C20A N3A C17A C16A -31.7(6) . . . . ?
C16A C17A C18A C19A -0.4(6) . . . . ?
N3A C17A C18A C19A 177.8(3) . . . . ?
C17A C18A C19A C14A -0.6(6) . . . . ?
C15A C14A C19A C18A 0.8(5) . . . . ?
C11A C14A C19A C18A -176.7(3) . . . . ?
C17A N3A C20A O2A 8.4(6) . . . . ?
C17A N3A C20A N4A -172.1(3) . . . . ?
C21A N4A C20A O2A -2.6(6) . . . . ?
C21A N4A C20A N3A 177.9(3) . . . . ?
C20A N4A C21A C26A -177.7(3) . . . . ?
C20A N4A C21A C22A 2.7(6) . . . . ?
N4A C21A C22A C23A -179.4(3) . . . . ?
C26A C21A C22A C23A 0.9(5) . . . . ?
C21A C22A C23A C24A -1.0(6) . . . . ?
C22A C23A C24A C25A 0.8(6) . . . . ?
C22A C23A C24A N6A -177.7(4) . . . . ?
O6A N6A C24A C23A 7.2(6) . . . . ?
O5A N6A C24A C23A -169.9(5) . . . . ?
O6A N6A C24A C25A -171.4(4) . . . . ?
O5A N6A C24A C25A 11.5(6) . . . . ?
C23A C24A C25A C26A -0.6(6) . . . . ?
N6A C24A C25A C26A 178.0(4) . . . . ?
C24A C25A C26A C21A 0.5(6) . . . . ?
N4A C21A C26A C25A 179.7(3) . . . . ?
C22A C21A C26A C25A -0.6(6) . . . . ?
C7B N1B C1B C2B -174.9(3) . . . . ?
C7B N1B C1B C6B 4.8(6) . . . . ?
N1B C1B C2B C3B 179.7(3) . . . . ?
C6B C1B C2B C3B 0.0(5) . . . . ?
C1B C2B C3B C4B -0.6(6) . . . . ?
C2B C3B C4B C5B 0.8(6) . . . . ?
C2B C3B C4B N3B -177.8(3) . . . . ?
O2B N3B C4B C3B 170.4(4) . . . . ?
O3B N3B C4B C3B -11.3(6) . . . . ?
O2B N3B C4B C5B -8.2(6) . . . . ?
O3B N3B C4B C5B 170.1(4) . . . . ?
C3B C4B C5B C6B -0.2(6) . . . . ?
N3B C4B C5B C6B 178.4(4) . . . . ?
C4B C5B C6B C1B -0.5(6) . . . . ?
N1B C1B C6B C5B -179.1(3) . . . . ?
C2B C1B C6B C5B 0.6(6) . . . . ?
C8B N2B C7B O1B -5.5(6) . . . . ?
C8B N2B C7B N1B 174.8(3) . . . . ?
C1B N1B C7B O1B -0.9(6) . . . . ?
C1B N1B C7B N2B 178.7(3) . . . . ?
C7B N2B C8B C9B -158.8(4) . . . . ?
C7B N2B C8B C13B 23.1(6) . . . . ?
C13B C8B C9B C10B -0.8(6) . . . . ?
N2B C8B C9B C10B -179.0(4) . . . . ?
C8B C9B C10B C11B 0.0(7) . . . . ?
C9B C10B C11B C12B 0.6(6) . . . . ?
C9B C10B C11B C11B -179.9(4) . . . 7_677 ?
C10B C11B C12B C13B -0.5(6) . . . . ?
C11B C11B C12B C13B -180.0(4) 7_677 . . . ?
C11B C12B C13B C8B -0.2(7) . . . . ?
C9B C8B C13B C12B 0.8(6) . . . . ?
N2B C8B C13B C12B 178.9(4) . . . . ?

loop_
_platon_squeeze_void_nr
_platon_squeeze_void_average_x
_platon_squeeze_void_average_y
_platon_squeeze_void_average_z
_platon_squeeze_void_volume
_platon_squeeze_void_count_electrons
_platon_squeeze_void_content
1 0.275 0.250 -0.025 1471 509 ' '
2 0.714 -0.250 0.036 1471 509 ' '
